data_7031987
loop_
_publ_author_name
'Zhang, Kun'
'Geng, Jiao'
'Jin, Chao'
'Huang, Wei'

_publ_section_title
;
 Distinguishable Zn(ii) and Pb(ii) template effects on forming
 pendant-armed Schiff-base macrocyclic complexes including a remarkable
 Pb(ii)-\p macrocyclic complex.
;
_journal_issue 41
_journal_name_full 'Dalton transactions (Cambridge, England : 2003)'
_journal_page_first 15351
_journal_page_last 15358
_journal_paper_doi 10.1039/c4dt01927j
_journal_volume 43
_journal_year 2014
_chemical_formula_moiety 'C27 H25 Cl2 N3 O3 Pb'
_chemical_formula_sum 'C27 H25 Cl2 N3 O3 Pb'
_chemical_formula_weight 717.59
_chemical_name_systematic
; 
 ? 
;
_space_group_IT_number 2
_symmetry_cell_setting triclinic
_symmetry_space_group_name_Hall '-P 1'
_symmetry_space_group_name_H-M 'P -1'
_atom_sites_solution_hydrogens geom
_atom_sites_solution_primary direct
_atom_sites_solution_secondary difmap
_audit_creation_method SHELXL-97
_cell_angle_alpha 98.637(5)
_cell_angle_beta 102.317(5)
_cell_angle_gamma 99.253(4)
_cell_formula_units_Z 2
_cell_length_a 10.404(3)
_cell_length_b 10.422(3)
_cell_length_c 13.660(4)
_cell_measurement_reflns_used 2859
_cell_measurement_temperature 291(2)
_cell_measurement_theta_max 23.249
_cell_measurement_theta_min 2.248
_cell_volume 1401.9(7)
_computing_cell_refinement 'SMART APEX2 V2011.4-1'
_computing_data_collection 'SMART (BRUKER 2000)'
_computing_data_reduction 'SAINT V6.02A (BRUKER 2000)'
_computing_molecular_graphics SHELXTL
_computing_publication_material SHELXTL
_computing_structure_refinement SHELXTL
_computing_structure_solution 'SHELXTL V6.10 (BRUKER 2000)'
_diffrn_ambient_temperature 291(2)
_diffrn_measured_fraction_theta_full 0.994
_diffrn_measured_fraction_theta_max 0.994
_diffrn_measurement_device_type 'Bruker CCD area detector'
_diffrn_measurement_method '\f and \w scans'
_diffrn_radiation_monochromator graphite
_diffrn_radiation_source 'fine-focus sealed tube'
_diffrn_radiation_type MoK\a
_diffrn_radiation_wavelength 0.71073
_diffrn_reflns_av_R_equivalents 0.0454
_diffrn_reflns_av_unetI/netI 0.0657
_diffrn_reflns_limit_h_max 10
_diffrn_reflns_limit_h_min -12
_diffrn_reflns_limit_k_max 11
_diffrn_reflns_limit_k_min -12
_diffrn_reflns_limit_l_max 16
_diffrn_reflns_limit_l_min -13
_diffrn_reflns_number 7799
_diffrn_reflns_theta_full 25.00
_diffrn_reflns_theta_max 25.00
_diffrn_reflns_theta_min 1.55
_exptl_absorpt_coefficient_mu 6.240
_exptl_absorpt_correction_T_max 0.6352
_exptl_absorpt_correction_T_min 0.5742
_exptl_absorpt_correction_type multi-scan
_exptl_absorpt_process_details 'SADABS, Bruker(2000)'
_exptl_crystal_colour 'orange yellow'
_exptl_crystal_density_diffrn 1.700
_exptl_crystal_density_method 'not measured'
_exptl_crystal_description block
_exptl_crystal_F_000 696
_exptl_crystal_size_max 0.10
_exptl_crystal_size_mid 0.08
_exptl_crystal_size_min 0.08
_refine_diff_density_max 0.998
_refine_diff_density_min -1.062
_refine_diff_density_rms 0.104
_refine_ls_extinction_method none
_refine_ls_goodness_of_fit_ref 0.916
_refine_ls_hydrogen_treatment constr
_refine_ls_matrix_type full
_refine_ls_number_parameters 334
_refine_ls_number_reflns 4919
_refine_ls_number_restraints 0
_refine_ls_restrained_S_all 0.916
_refine_ls_R_factor_all 0.0526
_refine_ls_R_factor_gt 0.0372
_refine_ls_shift/su_max 0.001
_refine_ls_shift/su_mean 0.000
_refine_ls_structure_factor_coef Fsqd
_refine_ls_weighting_details 'calc w=1/[\s^2^(Fo^2^)+(0.0379P)^2^] where P=(Fo^2^+2Fc^2^)/3'
_refine_ls_weighting_scheme calc
_refine_ls_wR_factor_gt 0.0802
_refine_ls_wR_factor_ref 0.0836
_reflns_number_gt 3715
_reflns_number_total 4919
_reflns_threshold_expression >2sigma(I)
_cod_data_source_file c4dt01927j2.cif
_cod_data_source_block 2
_cod_depositor_comments 'Adding full bibliography for 7031985--7031989.cif.'
_cod_database_code 7031987

loop_
_symmetry_equiv_pos_as_xyz
'x, y, z'
'-x, -y, -z'

loop_
_atom_site_label
_atom_site_type_symbol
_atom_site_fract_x
_atom_site_fract_y
_atom_site_fract_z
_atom_site_U_iso_or_equiv
_atom_site_adp_type
_atom_site_occupancy
_atom_site_symmetry_multiplicity
_atom_site_calc_flag
_atom_site_refinement_flags
_atom_site_disorder_assembly
_atom_site_disorder_group
Pb1 Pb 1.02570(3) 0.28684(3) 0.73229(2) 0.05705(11) Uani 1 1 d . . .
C1 C 1.0057(6) 0.5726(6) 0.8620(4) 0.0402(14) Uani 1 1 d . . .
C2 C 1.0337(6) 0.7087(6) 0.8561(4) 0.0434(14) Uani 1 1 d . B .
C3 C 0.9588(6) 0.7935(7) 0.8913(5) 0.0530(17) Uani 1 1 d . . .
H3 H 0.9773 0.8822 0.8861 0.064 Uiso 1 1 calc R . .
C4 C 0.8556(6) 0.7483(7) 0.9347(5) 0.0552(17) Uani 1 1 d . . .
C5 C 0.8227(6) 0.6189(7) 0.9389(5) 0.0506(16) Uani 1 1 d . . .
H5 H 0.7521 0.5900 0.9671 0.061 Uiso 1 1 calc R . .
C6 C 0.8944(6) 0.5273(6) 0.9009(4) 0.0433(15) Uani 1 1 d . . .
C7 C 0.8464(6) 0.3882(7) 0.9025(5) 0.0519(16) Uani 1 1 d . . .
H7 H 0.7837 0.3708 0.9406 0.062 Uiso 1 1 calc R . .
C8 C 0.8096(8) 0.1562(7) 0.8615(5) 0.065(2) Uani 1 1 d . . .
H8AA H 0.7791 0.1591 0.9232 0.078 Uiso 0.50 1 d PR A 1
H8AB H 0.8701 0.0958 0.8599 0.078 Uiso 0.50 1 d PR A 1
H8BC H 0.7241 0.1619 0.8759 0.078 Uiso 0.50 1 d PR A 2
H8BD H 0.8628 0.1225 0.9146 0.078 Uiso 0.50 1 d PR A 2
C9 C 0.6934(15) 0.1106(14) 0.7721(12) 0.058(4) Uani 0.50 1 d P B 1
H9A H 0.6320 0.1709 0.7770 0.070 Uiso 0.50 1 calc PR B 1
H9B H 0.6472 0.0245 0.7779 0.070 Uiso 0.50 1 calc PR B 1
C9' C 0.774(2) 0.0626(18) 0.7618(13) 0.089(6) Uani 0.50 1 d P B 2
H9'A H 0.8556 0.0325 0.7538 0.107 Uiso 0.50 1 calc PR B 2
H9'B H 0.7123 -0.0140 0.7684 0.107 Uiso 0.50 1 calc PR B 2
C10 C 0.7177(8) 0.0988(7) 0.6684(6) 0.074(2) Uani 1 1 d . . .
H10A H 0.7747 0.0359 0.6611 0.088 Uiso 0.50 1 d PR B 1
H10B H 0.6337 0.0682 0.6185 0.088 Uiso 0.50 1 d PR B 1
H10C H 0.7126 0.0317 0.6105 0.088 Uiso 0.50 1 d PR B 2
H10D H 0.6287 0.1045 0.6751 0.088 Uiso 0.50 1 d PR B 2
C11 C 0.7091(7) 0.3077(6) 0.6223(5) 0.0544(17) Uani 1 1 d . . .
H11 H 0.6168 0.2763 0.6047 0.065 Uiso 1 1 calc R B .
C12 C 0.7562(6) 0.4428(6) 0.6127(4) 0.0445(15) Uani 1 1 d . B .
C13 C 0.6629(6) 0.5248(7) 0.6042(5) 0.0526(17) Uani 1 1 d . . .
H13 H 0.5733 0.4893 0.5993 0.063 Uiso 1 1 calc R B .
C14 C 0.7001(6) 0.6566(6) 0.6030(4) 0.0467(15) Uani 1 1 d . B .
C15 C 0.8307(6) 0.7120(6) 0.6111(4) 0.0470(15) Uani 1 1 d . . .
H15 H 0.8551 0.8019 0.6113 0.056 Uiso 1 1 calc R B .
C16 C 0.9270(6) 0.6339(7) 0.6190(4) 0.0462(15) Uani 1 1 d . B .
C17 C 0.8914(6) 0.4975(6) 0.6169(4) 0.0445(15) Uani 1 1 d . . .
C18 C 1.0709(6) 0.6917(7) 0.6250(5) 0.0564(18) Uani 1 1 d . . .
H18A H 1.0796 0.7850 0.6222 0.068 Uiso 1 1 calc R B .
H18B H 1.0967 0.6483 0.5663 0.068 Uiso 1 1 calc R . .
C19 C 1.1524(6) 0.7593(7) 0.8169(5) 0.0599(18) Uani 1 1 d . . .
H19A H 1.1472 0.8477 0.8043 0.072 Uiso 1 1 calc R B .
H19B H 1.2333 0.7667 0.8699 0.072 Uiso 1 1 calc R . .
C20 C 1.3069(6) 0.7059(8) 0.7082(5) 0.0609(19) Uani 1 1 d . . .
H20A H 1.3359 0.8010 0.7169 0.073 Uiso 1 1 calc R B .
H20B H 1.3070 0.6670 0.6391 0.073 Uiso 1 1 calc R . .
C21 C 1.4070(7) 0.6536(9) 0.7827(6) 0.076(2) Uani 1 1 d . B .
H21A H 1.4965 0.6861 0.7754 0.091 Uiso 1 1 calc R . .
H21B H 1.4037 0.6899 0.8516 0.091 Uiso 1 1 calc R . .
C22 C 1.3851(6) 0.5070(9) 0.7701(5) 0.061(2) Uani 1 1 d . . .
C23 C 1.4242(8) 0.4514(11) 0.8552(6) 0.089(3) Uani 1 1 d . B .
H23 H 1.4568 0.5078 0.9184 0.106 Uiso 1 1 calc R . .
C24 C 1.4179(10) 0.3239(13) 0.8518(9) 0.102(3) Uani 1 1 d . . .
H24 H 1.4431 0.2933 0.9122 0.122 Uiso 1 1 calc R B .
C25 C 1.3753(9) 0.2354(12) 0.7616(11) 0.103(3) Uani 1 1 d . B .
C26 C 1.3318(9) 0.2846(11) 0.6703(8) 0.094(3) Uani 1 1 d . . .
H26 H 1.3011 0.2276 0.6072 0.113 Uiso 1 1 calc R B .
C27 C 1.3366(7) 0.4198(9) 0.6784(6) 0.075(2) Uani 1 1 d . B .
H27 H 1.3061 0.4524 0.6198 0.090 Uiso 1 1 calc R . .
Cl1 Cl 0.7684(2) 0.8617(2) 0.9851(2) 0.0941(7) Uani 1 1 d . . .
Cl2 Cl 0.57850(16) 0.75616(17) 0.59169(14) 0.0630(5) Uani 1 1 d . . .
N1 N 1.1654(4) 0.6764(5) 0.7216(4) 0.0470(13) Uani 1 1 d . B .
N2 N 0.8806(5) 0.2900(5) 0.8582(4) 0.0531(13) Uani 1 1 d . B .
N3 N 0.7831(5) 0.2278(5) 0.6527(4) 0.0561(14) Uani 1 1 d . B .
O1 O 0.9855(4) 0.4270(4) 0.6210(3) 0.0568(11) Uani 1 1 d . B .
O2 O 1.0854(4) 0.4967(4) 0.8350(3) 0.0537(11) Uani 1 1 d . . .
O3 O 1.3691(8) 0.1026(8) 0.7513(8) 0.150(3) Uani 1 1 d . . .
H3A H 1.3114 0.0657 0.6961 0.225 Uiso 1 1 d R B .

loop_
_atom_site_aniso_label
_atom_site_aniso_U_11
_atom_site_aniso_U_22
_atom_site_aniso_U_33
_atom_site_aniso_U_23
_atom_site_aniso_U_13
_atom_site_aniso_U_12
Pb1 0.05820(18) 0.06013(18) 0.05847(17) 0.01340(12) 0.01327(12) 0.02749(13)
C1 0.042(3) 0.049(4) 0.029(3) 0.007(3) 0.011(3) 0.008(3)
C2 0.038(3) 0.053(4) 0.038(3) 0.009(3) 0.010(3) 0.004(3)
C3 0.056(4) 0.048(4) 0.050(4) 0.006(3) 0.011(3) 0.002(3)
C4 0.042(4) 0.063(5) 0.063(4) 0.011(4) 0.017(3) 0.014(3)
C5 0.043(4) 0.063(5) 0.050(4) 0.011(3) 0.021(3) 0.010(3)
C6 0.041(3) 0.050(4) 0.034(3) 0.010(3) 0.003(3) 0.003(3)
C7 0.046(4) 0.065(5) 0.047(4) 0.016(3) 0.013(3) 0.010(3)
C8 0.083(5) 0.040(4) 0.067(5) 0.009(3) 0.014(4) 0.003(4)
C9 0.052(9) 0.034(8) 0.085(12) 0.020(7) 0.004(8) 0.008(7)
C9' 0.113(16) 0.058(12) 0.074(12) 0.015(9) -0.009(11) -0.009(11)
C10 0.086(6) 0.043(4) 0.078(6) 0.012(4) 0.001(4) 0.000(4)
C11 0.051(4) 0.046(4) 0.053(4) 0.008(3) -0.005(3) -0.002(3)
C12 0.043(4) 0.045(4) 0.038(3) 0.004(3) -0.001(3) 0.006(3)
C13 0.037(4) 0.062(5) 0.048(4) 0.008(3) -0.002(3) -0.002(3)
C14 0.043(4) 0.053(4) 0.040(3) 0.008(3) 0.002(3) 0.009(3)
C15 0.041(4) 0.049(4) 0.045(4) 0.015(3) 0.002(3) 0.002(3)
C16 0.039(3) 0.065(5) 0.033(3) 0.013(3) 0.004(3) 0.008(3)
C17 0.047(4) 0.057(4) 0.028(3) 0.008(3) 0.006(3) 0.011(3)
C18 0.047(4) 0.075(5) 0.054(4) 0.029(4) 0.018(3) 0.009(3)
C19 0.051(4) 0.069(5) 0.057(4) 0.012(4) 0.019(3) -0.004(3)
C20 0.034(4) 0.091(6) 0.064(4) 0.024(4) 0.020(3) 0.011(3)
C21 0.045(4) 0.116(8) 0.065(5) 0.022(5) 0.010(4) 0.014(4)
C22 0.040(4) 0.106(7) 0.047(4) 0.029(4) 0.016(3) 0.026(4)
C23 0.076(6) 0.135(9) 0.064(5) 0.037(6) 0.012(4) 0.037(6)
C24 0.092(7) 0.132(10) 0.102(8) 0.055(8) 0.029(6) 0.048(7)
C25 0.071(6) 0.098(8) 0.157(11) 0.034(8) 0.042(7) 0.041(6)
C26 0.089(6) 0.118(9) 0.091(7) 0.018(6) 0.043(5) 0.038(6)
C27 0.065(5) 0.104(7) 0.072(6) 0.031(5) 0.027(4) 0.039(5)
Cl1 0.0923(15) 0.0719(14) 0.144(2) 0.0232(13) 0.0693(15) 0.0355(12)
Cl2 0.0486(10) 0.0584(11) 0.0809(12) 0.0127(9) 0.0093(9) 0.0164(8)
N1 0.033(3) 0.067(4) 0.040(3) 0.008(2) 0.010(2) 0.006(2)
N2 0.058(3) 0.051(4) 0.046(3) 0.007(3) 0.010(3) 0.006(3)
N3 0.058(3) 0.047(3) 0.056(3) 0.007(3) 0.000(3) 0.011(3)
O1 0.062(3) 0.070(3) 0.052(3) 0.019(2) 0.023(2) 0.032(2)
O2 0.049(3) 0.056(3) 0.056(3) 0.006(2) 0.013(2) 0.014(2)
O3 0.123(6) 0.105(6) 0.232(10) 0.031(6) 0.051(6) 0.042(5)

loop_
_atom_type_symbol
_atom_type_description
_atom_type_scat_dispersion_real
_atom_type_scat_dispersion_imag
_atom_type_scat_source
C C 0.0033 0.0016 'International Tables Vol C Tables 4.2.6.8 and 6.1.1.4'
H H 0.0000 0.0000 'International Tables Vol C Tables 4.2.6.8 and 6.1.1.4'
Cl Cl 0.1484 0.1585 'International Tables Vol C Tables 4.2.6.8 and 6.1.1.4'
N N 0.0061 0.0033 'International Tables Vol C Tables 4.2.6.8 and 6.1.1.4'
O O 0.0106 0.0060 'International Tables Vol C Tables 4.2.6.8 and 6.1.1.4'
Pb Pb -3.3944 10.1111 'International Tables Vol C Tables 4.2.6.8 and 6.1.1.4'

loop_
_geom_angle_atom_site_label_1
_geom_angle_atom_site_label_2
_geom_angle_atom_site_label_3
_geom_angle
O1 Pb1 O2 75.59(15)
O1 Pb1 N3 74.07(17)
O2 Pb1 N3 111.57(16)
O1 Pb1 N2 113.41(16)
O2 Pb1 N2 72.85(16)
N3 Pb1 N2 65.98(17)
O2 C1 C6 123.3(6)
O2 C1 C2 119.0(5)
C6 C1 C2 117.7(5)
C3 C2 C1 120.6(5)
C3 C2 C19 120.7(6)
C1 C2 C19 118.6(6)
C2 C3 C4 120.5(6)
C2 C3 H3 119.7
C4 C3 H3 119.7
C5 C4 C3 120.8(6)
C5 C4 Cl1 120.1(5)
C3 C4 Cl1 119.0(6)
C4 C5 C6 120.6(6)
C4 C5 H5 119.7
C6 C5 H5 119.7
C5 C6 C1 119.5(6)
C5 C6 C7 116.9(6)
C1 C6 C7 123.6(6)
N2 C7 C6 127.0(6)
N2 C7 H7 116.5
C6 C7 H7 116.5
C9 C8 N2 109.7(7)
N2 C8 C9' 113.6(9)
C9 C8 H8AA 109.6
N2 C8 H8AA 109.5
C9' C8 H8AA 134.7
C9 C8 H8AB 109.2
N2 C8 H8AB 109.3
C9' C8 H8AB 68.5
H8AA C8 H8AB 109.5
C9 C8 H8BC 65.3
N2 C8 H8BC 109.3
C9' C8 H8BC 103.6
H8AA C8 H8BC 47.5
H8AB C8 H8BC 140.3
C9 C8 H8BD 140.4
N2 C8 H8BD 108.9
C9' C8 H8BD 111.8
H8AA C8 H8BD 64.7
H8AB C8 H8BD 48.0
H8BC C8 H8BD 109.5
C8 C9 C10 118.7(11)
C10 C9 H8BC 154.1
C8 C9 H9A 107.6
C10 C9 H9A 107.6
H8BC C9 H9A 77.1
C8 C9 H9B 107.6
C10 C9 H9B 107.6
H8BC C9 H9B 94.6
H9A C9 H9B 107.1
C8 C9 H10D 153.6
H8BC C9 H10D 152.9
H9A C9 H10D 75.9
H9B C9 H10D 95.7
C10 C9' C8 122.5(15)
C10 C9' H8AB 149.3
C10 C9' H9'A 106.7
C8 C9' H9'A 106.7
H8AB C9' H9'A 71.6
C10 C9' H9'B 106.7
C8 C9' H9'B 106.7
H8AB C9' H9'B 102.9
H9'A C9' H9'B 106.6
C8 C9' H10A 150.4
H8AB C9' H10A 138.4
H9'A C9' H10A 69.7
H9'B C9' H10A 102.4
C9' C10 N3 115.3(9)
N3 C10 C9 110.6(8)
C9' C10 H10A 66.7
N3 C10 H10A 109.5
C9 C10 H10A 108.6
C9' C10 H10B 133.7
N3 C10 H10B 109.3
C9 C10 H10B 109.3
H10A C10 H10B 109.5
C9' C10 H10C 112.0
N3 C10 H10C 109.4
C9 C10 H10C 139.6
H10A C10 H10C 51.2
H10B C10 H10C 61.3
C9' C10 H10D 101.8
N3 C10 H10D 108.5
C9 C10 H10D 62.2
H10A C10 H10D 141.6
H10B C10 H10D 50.8
H10C C10 H10D 109.5
N3 C11 C12 125.9(6)
N3 C11 H11 117.1
C12 C11 H11 117.1
C13 C12 C17 118.5(6)
C13 C12 C11 117.2(6)
C17 C12 C11 124.1(6)
C14 C13 C12 121.4(6)
C14 C13 H13 119.3
C12 C13 H13 119.3
C15 C14 C13 120.8(6)
C15 C14 Cl2 119.4(5)
C13 C14 Cl2 119.8(5)
C14 C15 C16 119.8(6)
C14 C15 H15 120.1
C16 C15 H15 120.1
C15 C16 C17 120.8(5)
C15 C16 C18 120.9(6)
C17 C16 C18 118.3(6)
O1 C17 C16 118.5(5)
O1 C17 C12 123.0(6)
C16 C17 C12 118.5(6)
C16 C18 N1 112.5(5)
C16 C18 H18A 109.1
N1 C18 H18A 109.1
C16 C18 H18B 109.1
N1 C18 H18B 109.1
H18A C18 H18B 107.8
N1 C19 C2 115.4(5)
N1 C19 H19A 108.4
C2 C19 H19A 108.4
N1 C19 H19B 108.4
C2 C19 H19B 108.4
H19A C19 H19B 107.5
N1 C20 C21 113.4(5)
N1 C20 H20A 108.9
C21 C20 H20A 108.9
N1 C20 H20B 108.9
C21 C20 H20B 108.9
H20A C20 H20B 107.7
C22 C21 C20 115.2(6)
C22 C21 H21A 108.5
C20 C21 H21A 108.5
C22 C21 H21B 108.5
C20 C21 H21B 108.5
H21A C21 H21B 107.5
C27 C22 C23 116.0(9)
C27 C22 C21 125.1(7)
C23 C22 C21 118.8(8)
C24 C23 C22 124.0(10)
C24 C23 H23 118.0
C22 C23 H23 118.0
C23 C24 C25 121.4(10)
C23 C24 H24 119.3
C25 C24 H24 119.3
O3 C25 C24 125.0(12)
O3 C25 C26 116.9(12)
C24 C25 C26 118.1(10)
C27 C26 C25 118.2(10)
C27 C26 H26 120.9
C25 C26 H26 120.9
C22 C27 C26 122.3(8)
C22 C27 H27 118.9
C26 C27 H27 118.9
C19 N1 C20 111.3(5)
C19 N1 C18 114.3(5)
C20 N1 C18 107.9(4)
C7 N2 C8 118.3(6)
C7 N2 Pb1 127.6(5)
C8 N2 Pb1 113.0(4)
C11 N3 C10 118.4(6)
C11 N3 Pb1 125.8(4)
C10 N3 Pb1 113.7(4)
C17 O1 Pb1 124.7(4)
C1 O2 Pb1 127.7(4)
C25 O3 H3A 107.4

loop_
_geom_bond_atom_site_label_1
_geom_bond_atom_site_label_2
_geom_bond_distance
Pb1 O1 2.283(4)
Pb1 O2 2.325(4)
Pb1 N3 2.461(5)
Pb1 N2 2.519(5)
C1 O2 1.305(7)
C1 C6 1.418(8)
C1 C2 1.419(8)
C2 C3 1.369(9)
C2 C19 1.499(8)
C3 C4 1.384(9)
C3 H3 0.9300
C4 C5 1.351(9)
C4 Cl1 1.750(7)
C5 C6 1.407(9)
C5 H5 0.9300
C6 C7 1.460(9)
C7 N2 1.250(8)
C7 H7 0.9300
C8 C9 1.481(16)
C8 N2 1.481(8)
C8 C9' 1.488(19)
C8 H8AA 0.9601
C8 H8AB 0.9599
C8 H8BC 0.9600
C8 H8BD 0.9601
C9 C10 1.481(18)
C9 H9A 0.9700
C9 H9B 0.9700
C9' C10 1.418(18)
C9' H9'A 0.9700
C9' H9'B 0.9700
C10 N3 1.473(8)
C10 H10A 0.9600
C10 H10B 0.9601
C10 H10C 0.9600
C10 H10D 0.9601
C11 N3 1.277(8)
C11 C12 1.450(8)
C11 H11 0.9300
C12 C13 1.390(9)
C12 C17 1.416(8)
C13 C14 1.369(9)
C13 H13 0.9300
C14 C15 1.362(8)
C14 Cl2 1.757(6)
C15 C16 1.386(9)
C15 H15 0.9300
C16 C17 1.405(9)
C16 C18 1.501(8)
C17 O1 1.313(7)
C18 N1 1.514(7)
C18 H18A 0.9700
C18 H18B 0.9700
C19 N1 1.495(8)
C19 H19A 0.9700
C19 H19B 0.9700
C20 N1 1.511(7)
C20 C21 1.522(9)
C20 H20A 0.9700
C20 H20B 0.9700
C21 C22 1.486(11)
C21 H21A 0.9700
C21 H21B 0.9700
C22 C27 1.375(11)
C22 C23 1.389(10)
C23 C24 1.313(13)
C23 H23 0.9300
C24 C25 1.364(15)
C24 H24 0.9300
C25 O3 1.360(12)
C25 C26 1.431(14)
C26 C27 1.388(12)
C26 H26 0.9300
C27 H27 0.9300
O3 H3A 0.8499
